data_2233298
loop_
_publ_author_name
'Gelbrich, Thomas'
'Rossi, Denise'
'Griesser, Ulrich J.'

_publ_section_title
;
 Tetragonal polymorph of 5,5-dichlorobarbituric acid
;
_journal_coeditor_code SU2351
_journal_issue 1
_journal_name_full 'Acta Crystallographica Section E'
_journal_page_first o235
_journal_page_last o236
_journal_paper_doi 10.1107/S1600536811054626
_journal_volume 68
_journal_year 2012
_chemical_formula_iupac 'C4 H2 Cl2 N2 O3'
_chemical_formula_moiety 'C4 H2 Cl2 N2 O3'
_chemical_formula_sum 'C4 H2 Cl2 N2 O3'
_chemical_formula_weight 196.98
_chemical_melting_point 478
_chemical_name_common '5,5-dichlorobarbituric acid'
_chemical_name_systematic
;
5,5-dichlorobarbituric acid
;
_space_group_IT_number 114
_symmetry_cell_setting tetragonal
_symmetry_space_group_name_Hall 'P -4 2n'
_symmetry_space_group_name_H-M 'P -4 21 c'
_atom_sites_solution_hydrogens geom
_atom_sites_solution_primary direct
_atom_sites_solution_secondary difmap
_audit_creation_method SHELXL-97
_cell_angle_alpha 90.00
_cell_angle_beta 90.00
_cell_angle_gamma 90.00
_cell_formula_units_Z 8
_cell_length_a 13.8883(3)
_cell_length_b 13.8883(3)
_cell_length_c 6.9126(2)
_cell_measurement_reflns_used 5173
_cell_measurement_temperature 173(2)
_cell_measurement_theta_max 29.3300
_cell_measurement_theta_min 2.9275
_cell_volume 1333.34(6)
_computing_cell_refinement
;
CrysAlis PRO (Oxford Diffraction, 2003)
;
_computing_data_collection
;
CrysAlis PRO (Oxford Diffraction, 2003)
;
_computing_data_reduction
;
CrysAlis RED (Oxford Diffraction, 2003)
;
_computing_molecular_graphics 'SHELXTL (Sheldrick, 2008) and Mercury (Macrae <i>et al.</i>, 2008)'
_computing_publication_material 'publCIF (Westrip, 2010)'
_computing_structure_refinement 'SHELXL97 (Sheldrick, 2008)'
_computing_structure_solution 'SHELXS97 (Sheldrick, 2008)'
_diffrn_ambient_temperature 173(2)
_diffrn_measured_fraction_theta_full 0.999
_diffrn_measured_fraction_theta_max 0.999
_diffrn_measurement_device_type 'Oxford Diffraction Xcalibur Ruby Gemini ultra'
_diffrn_measurement_method '\w scans'
_diffrn_radiation_monochromator mirror
_diffrn_radiation_source 'Enhance Ultra (Mo) X-ray Source'
_diffrn_radiation_type MoK\a
_diffrn_radiation_wavelength 0.71073
_diffrn_reflns_av_R_equivalents 0.0408
_diffrn_reflns_av_sigmaI/netI 0.0214
_diffrn_reflns_limit_h_max 17
_diffrn_reflns_limit_h_min -17
_diffrn_reflns_limit_k_max 17
_diffrn_reflns_limit_k_min -16
_diffrn_reflns_limit_l_max 8
_diffrn_reflns_limit_l_min -7
_diffrn_reflns_number 11025
_diffrn_reflns_theta_full 25.00
_diffrn_reflns_theta_max 25.99
_diffrn_reflns_theta_min 2.93
_diffrn_standards_decay_% 0
_diffrn_standards_interval_count 0
_diffrn_standards_interval_time 0
_diffrn_standards_number 0
_exptl_absorpt_coefficient_mu 0.924
_exptl_absorpt_correction_T_max 0.9553
_exptl_absorpt_correction_T_min 0.8368
_exptl_absorpt_correction_type multi-scan
_exptl_absorpt_process_details
;
(CrysAlis RED; Oxford Diffraction, 2003)
;
_exptl_crystal_colour colourless
_exptl_crystal_density_diffrn 1.963
_exptl_crystal_density_method 'not measured'
_exptl_crystal_description needle
_exptl_crystal_F_000 784
_exptl_crystal_size_max 0.20
_exptl_crystal_size_mid 0.05
_exptl_crystal_size_min 0.05
_refine_diff_density_max 0.201
_refine_diff_density_min -0.158
_refine_ls_abs_structure_details 'Flack (1983), <b>541 Friedel pairs</b>'
_refine_ls_abs_structure_Flack -0.08(7)
_refine_ls_extinction_coef 0.0046(8)
_refine_ls_extinction_expression Fc^*^=kFc[1+0.001xFc^2^\l^3^/sin(2\q)]^-1/4^
_refine_ls_extinction_method 'SHELXL97 (Sheldrick, 2008)'
_refine_ls_goodness_of_fit_ref 1.072
_refine_ls_hydrogen_treatment refall
_refine_ls_matrix_type full
_refine_ls_number_parameters 107
_refine_ls_number_reflns 1310
_refine_ls_number_restraints 2
_refine_ls_restrained_S_all 1.075
_refine_ls_R_factor_all 0.0216
_refine_ls_R_factor_gt 0.0198
_refine_ls_shift/su_max 0.000
_refine_ls_shift/su_mean 0.000
_refine_ls_structure_factor_coef Fsqd
_refine_ls_weighting_details 'calc w=1/[\s^2^(Fo^2^)+(0.0266P)^2^+0.2183P] where P=(Fo^2^+2Fc^2^)/3'
_refine_ls_weighting_scheme calc
_refine_ls_wR_factor_gt 0.0488
_refine_ls_wR_factor_ref 0.0495
_reflns_number_gt 1242
_reflns_number_total 1310
_reflns_threshold_expression I>2sigma(I)
_cod_data_source_file su2351.cif
_cod_data_source_block I
_cod_database_code 2233298
_cod_database_fobs_code 2233298

loop_
_symmetry_equiv_pos_as_xyz
'x, y, z'
'-x, -y, z'
'x+1/2, -y+1/2, -z+1/2'
'-x+1/2, y+1/2, -z+1/2'
'y+1/2, x+1/2, z+1/2'
'-y+1/2, -x+1/2, z+1/2'
'-y, x, -z'
'y, -x, -z'

loop_
_atom_site_type_symbol
_atom_site_label
_atom_site_fract_x
_atom_site_fract_y
_atom_site_fract_z
_atom_site_U_iso_or_equiv
_atom_site_adp_type
_atom_site_calc_flag
_atom_site_refinement_flags
_atom_site_occupancy
_atom_site_symmetry_multiplicity
Cl Cl1 0.40679(3) 0.41812(3) 0.32982(7) 0.01953(13) Uani d . 1 1
Cl Cl2 0.26242(3) 0.27671(3) 0.22840(7) 0.01938(13) Uani d . 1 1
O O2 0.53042(10) 0.10721(9) -0.1061(2) 0.0225(3) Uani d . 1 1
O O4 0.37178(9) 0.39086(9) -0.0966(2) 0.0178(3) Uani d . 1 1
O O6 0.44620(11) 0.22096(11) 0.4808(2) 0.0260(4) Uani d . 1 1
N N1 0.48923(11) 0.16639(11) 0.1869(2) 0.0158(3) Uani d D 1 1
N N3 0.44480(11) 0.24555(11) -0.0993(2) 0.0127(3) Uani d D 1 1
C C2 0.49068(12) 0.16895(13) -0.0125(3) 0.0134(4) Uani d . 1 1
C C4 0.40209(13) 0.32207(12) -0.0102(3) 0.0120(4) Uani d . 1 1
C C5 0.38637(12) 0.30971(12) 0.2083(3) 0.0131(4) Uani d . 1 1
C C6 0.44390(12) 0.22935(13) 0.3078(3) 0.0148(4) Uani d . 1 1
H H1 0.5202(13) 0.1184(10) 0.233(3) 0.018 Uiso d D 1 1
H H3 0.4508(14) 0.2465(15) -0.2243(14) 0.018 Uiso d D 1 1

loop_
_atom_site_aniso_label
_atom_site_aniso_U_11
_atom_site_aniso_U_22
_atom_site_aniso_U_33
_atom_site_aniso_U_12
_atom_site_aniso_U_13
_atom_site_aniso_U_23
Cl1 0.0247(2) 0.0140(2) 0.0199(2) 0.0036(2) -0.0065(2) -0.00722(19)
Cl2 0.0156(2) 0.0263(2) 0.0162(2) -0.00433(19) 0.00163(18) 0.00387(19)
O2 0.0286(8) 0.0197(7) 0.0193(7) 0.0098(6) 0.0067(6) -0.0037(6)
O4 0.0212(7) 0.0149(7) 0.0172(7) 0.0031(5) 0.0002(6) 0.0056(6)
O6 0.0414(9) 0.0266(8) 0.0100(7) 0.0112(7) -0.0030(6) 0.0013(6)
N1 0.0221(8) 0.0124(7) 0.0128(8) 0.0072(6) -0.0019(7) 0.0002(7)
N3 0.0165(8) 0.0151(8) 0.0065(7) 0.0004(6) 0.0010(6) -0.0011(7)
C2 0.0122(9) 0.0134(9) 0.0148(10) -0.0017(7) 0.0013(8) 0.0001(8)
C4 0.0091(9) 0.0132(9) 0.0136(9) -0.0027(7) -0.0006(8) -0.0006(7)
C5 0.0133(8) 0.0130(8) 0.0129(9) 0.0006(7) 0.0007(7) -0.0046(7)
C6 0.0173(9) 0.0140(9) 0.0130(10) -0.0002(7) -0.0021(7) -0.0006(8)

loop_
_atom_type_symbol
_atom_type_description
_atom_type_scat_dispersion_real
_atom_type_scat_dispersion_imag
_atom_type_scat_source
C C 0.0033 0.0016 'International Tables Vol C Tables 4.2.6.8 and 6.1.1.4'
H H 0.0000 0.0000 'International Tables Vol C Tables 4.2.6.8 and 6.1.1.4'
N N 0.0061 0.0033 'International Tables Vol C Tables 4.2.6.8 and 6.1.1.4'
O O 0.0106 0.0060 'International Tables Vol C Tables 4.2.6.8 and 6.1.1.4'
Cl Cl 0.1484 0.1585 'International Tables Vol C Tables 4.2.6.8 and 6.1.1.4'

loop_
_geom_angle_atom_site_label_1
_geom_angle_atom_site_label_2
_geom_angle_atom_site_label_3
_geom_angle
C6 N1 C2 127.07(17)
C6 N1 H1 120.1(14)
C2 N1 H1 112.9(14)
C4 N3 C2 127.31(17)
C4 N3 H3 118.6(14)
C2 N3 H3 113.6(14)
O2 C2 N3 121.74(17)
O2 C2 N1 121.60(18)
N3 C2 N1 116.65(16)
O4 C4 N3 123.15(18)
O4 C4 C5 121.84(17)
N3 C4 C5 114.75(16)
C6 C5 C4 116.60(15)
C6 C5 Cl1 109.07(12)
C4 C5 Cl1 110.70(13)
C6 C5 Cl2 106.27(12)
C4 C5 Cl2 104.00(12)
Cl1 C5 Cl2 109.88(10)
O6 C6 N1 122.37(18)
O6 C6 C5 122.00(17)
N1 C6 C5 115.60(16)

loop_
_geom_bond_atom_site_label_1
_geom_bond_atom_site_label_2
_geom_bond_distance
Cl1 C5 1.7471(18)
Cl2 C5 1.7868(18)
O2 C2 1.208(2)
O4 C4 1.203(2)
O6 C6 1.202(2)
N1 C6 1.363(2)
N1 C2 1.379(2)
N1 H1 0.856(9)
N3 C4 1.364(2)
N3 C2 1.378(2)
N3 H3 0.868(9)
C4 C5 1.536(3)
C5 C6 1.535(2)

loop_
_geom_hbond_atom_site_label_D
_geom_hbond_atom_site_label_H
_geom_hbond_atom_site_label_A
_geom_hbond_site_symmetry_A
_geom_hbond_distance_DH
_geom_hbond_distance_HA
_geom_hbond_distance_DA
_geom_hbond_angle_DHA
N3 H3 O6 1_554 0.868(9) 2.070(11) 2.923(2) 167.0(19)
N1 H1 O2 5_545 0.856(9) 2.045(11) 2.881(2) 165(2)

loop_
_cod_related_entry_id
_cod_related_entry_database
_cod_related_entry_code
1 ChemSpider 2065998
